data_4073186
loop_
_publ_author_name
'Izod, Keith'
'Wills, Corinne'
'Clegg, William'
'Harrington, Ross W.'

_publ_section_title
;
 Metalation of Trimethylphosphine&#x2212;Borane. Unexpected Reactivity of
 a Simple Phosphine&#x2212;Borane-Stabilized Carbanion toward Siloxanes
;
_journal_issue 11
_journal_name_full Organometallics
_journal_page_first 2861
_journal_paper_doi 10.1021/om070150j
_journal_volume 26
_journal_year 2007
_chemical_formula_moiety 'C7 H19 B Na O P'
_chemical_formula_sum 'C7 H19 B Na O P'
_chemical_formula_weight 183.99
_chemical_name_systematic
;
 ?
;
_space_group_IT_number 15
_symmetry_cell_setting monoclinic
_symmetry_space_group_name_Hall '-I 2ya'
_symmetry_space_group_name_H-M 'I 1 2/a 1'
_atom_sites_solution_hydrogens difmap
_atom_sites_solution_primary direct
_atom_sites_solution_secondary difmap
_audit_creation_method SHELXL-97
_cell_angle_alpha 90.00
_cell_angle_beta 102.279(8)
_cell_angle_gamma 90.00
_cell_formula_units_Z 8
_cell_length_a 12.534(2)
_cell_length_b 14.6996(12)
_cell_length_c 13.079(3)
_cell_measurement_reflns_used 115
_cell_measurement_temperature 150(2)
_cell_measurement_theta_max 27.
_cell_measurement_theta_min 2.50
_cell_volume 2354.6(7)
_computing_cell_refinement EvalCCD
_computing_data_collection 'Nonius COLLECT'
_computing_data_reduction EvalCCD
_computing_molecular_graphics 'Bruker SHELXTL'
_computing_publication_material 'Bruker SHELXTL and local programs'
_computing_structure_refinement 'Bruker SHELXTL'
_computing_structure_solution 'Bruker SHELXTL'
_diffrn_ambient_temperature 150(2)
_diffrn_measured_fraction_theta_full 0.988
_diffrn_measured_fraction_theta_max 0.969
_diffrn_measurement_device_type 'Nonius KappaCCD diffractometer'
_diffrn_measurement_method '\f and \w scans'
_diffrn_radiation_monochromator graphite
_diffrn_radiation_source 'sealed tube'
_diffrn_radiation_type MoK\a
_diffrn_radiation_wavelength 0.71073
_diffrn_reflns_av_R_equivalents 0.0301
_diffrn_reflns_av_sigmaI/netI 0.0287
_diffrn_reflns_limit_h_max 16
_diffrn_reflns_limit_h_min -16
_diffrn_reflns_limit_k_max 18
_diffrn_reflns_limit_k_min -18
_diffrn_reflns_limit_l_max 16
_diffrn_reflns_limit_l_min -16
_diffrn_reflns_number 11758
_diffrn_reflns_theta_full 26.00
_diffrn_reflns_theta_max 27.51
_diffrn_reflns_theta_min 4.45
_diffrn_standards_number 0
_exptl_absorpt_coefficient_mu 0.223
_exptl_absorpt_correction_T_max 0.916
_exptl_absorpt_correction_T_min 0.889
_exptl_absorpt_correction_type multi-scan
_exptl_absorpt_process_details SADABS
_exptl_crystal_colour colourless
_exptl_crystal_density_diffrn 1.038
_exptl_crystal_density_method 'not measured'
_exptl_crystal_description block
_exptl_crystal_F_000 800
_exptl_crystal_size_max 0.54
_exptl_crystal_size_mid 0.45
_exptl_crystal_size_min 0.40
_refine_diff_density_max 0.553
_refine_diff_density_min -0.287
_refine_diff_density_rms 0.072
_refine_ls_extinction_method none
_refine_ls_goodness_of_fit_ref 1.119
_refine_ls_hydrogen_treatment mixed
_refine_ls_matrix_type full
_refine_ls_number_parameters 122
_refine_ls_number_reflns 2626
_refine_ls_number_restraints 0
_refine_ls_restrained_S_all 1.119
_refine_ls_R_factor_all 0.0588
_refine_ls_R_factor_gt 0.0388
_refine_ls_shift/su_max 0.001
_refine_ls_shift/su_mean 0.000
_refine_ls_structure_factor_coef Fsqd
_refine_ls_weighting_details 'calc w=1/[\s^2^(Fo^2^)+(0.0572P)^2^+1.6530P] where P=(Fo^2^+2Fc^2^)/3'
_refine_ls_weighting_scheme calc
_refine_ls_wR_factor_gt 0.1018
_refine_ls_wR_factor_ref 0.1147
_reflns_number_gt 2061
_reflns_number_total 2626
_reflns_threshold_expression I>2\s(I)
_cod_data_source_file om070150jsi20070219_080003.cif
_cod_data_source_block ki234_compound_5a
_cod_original_cell_volume 2354.5(7)
_cod_original_sg_symbol_H-M 'I 2/a'
_cod_database_code 4073186

loop_
_symmetry_equiv_pos_as_xyz
'x, y, z'
'-x+1/2, y, -z'
'x+1/2, y+1/2, z+1/2'
'-x+1, y+1/2, -z+1/2'
'-x, -y, -z'
'x-1/2, -y, z'
'-x+1/2, -y+1/2, -z+1/2'
'x, -y+1/2, z+1/2'

loop_
_atom_site_label
_atom_site_type_symbol
_atom_site_fract_x
_atom_site_fract_y
_atom_site_fract_z
_atom_site_U_iso_or_equiv
_atom_site_adp_type
_atom_site_occupancy
_atom_site_symmetry_multiplicity
_atom_site_calc_flag
_atom_site_refinement_flags
Na Na 0.76595(6) 0.67848(5) 0.62297(5) 0.0323(2) Uani 1 1 d .
P P 0.54124(3) 0.80036(3) 0.52116(3) 0.02550(15) Uani 1 1 d .
O O 0.73770(11) 0.52255(9) 0.63197(11) 0.0384(3) Uani 1 1 d .
B B 0.6113(2) 0.82145(18) 0.66488(17) 0.0405(5) Uani 1 1 d .
H1C H 0.700(2) 0.8325(16) 0.670(2) 0.058(7) Uiso 1 1 d .
H1B H 0.574(2) 0.8803(19) 0.692(2) 0.073(8) Uiso 1 1 d .
H1A H 0.596(2) 0.7610(19) 0.704(2) 0.065(7) Uiso 1 1 d .
C1 C 0.57640(15) 0.69637(13) 0.47457(15) 0.0320(4) Uani 1 1 d .
H1E H 0.540(2) 0.6855(15) 0.404(2) 0.058(7) Uiso 1 1 d .
H1D H 0.5641(19) 0.6490(17) 0.5196(19) 0.054(7) Uiso 1 1 d .
C2 C 0.39453(15) 0.82031(14) 0.50776(16) 0.0401(5) Uani 1 1 d .
H2A H 0.3571 0.8111 0.4347 0.060 Uiso 1 1 calc R
H2B H 0.3826 0.8828 0.5288 0.060 Uiso 1 1 calc R
H2C H 0.3655 0.7776 0.5526 0.060 Uiso 1 1 calc R
C3 C 0.57597(17) 0.88768(14) 0.43503(17) 0.0422(5) Uani 1 1 d .
H3A H 0.6554 0.8900 0.4426 0.063 Uiso 1 1 calc R
H3B H 0.5496 0.9469 0.4538 0.063 Uiso 1 1 calc R
H3C H 0.5416 0.8732 0.3623 0.063 Uiso 1 1 calc R
C4 C 0.65267(18) 0.48740(15) 0.67892(19) 0.0483(5) Uani 1 1 d .
H4A H 0.5889 0.4689 0.6243 0.058 Uiso 1 1 calc R
H4B H 0.6289 0.5341 0.7238 0.058 Uiso 1 1 calc R
C5 C 0.6995(2) 0.4072(2) 0.7428(2) 0.0712(8) Uani 1 1 d .
H5A H 0.7345 0.4254 0.8150 0.085 Uiso 1 1 calc R
H5B H 0.6426 0.3610 0.7456 0.085 Uiso 1 1 calc R
C6 C 0.7815(3) 0.37236(19) 0.6850(2) 0.0737(8) Uani 1 1 d .
H6A H 0.7469 0.3317 0.6270 0.088 Uiso 1 1 calc R
H6B H 0.8405 0.3387 0.7324 0.088 Uiso 1 1 calc R
C7 C 0.82532(18) 0.45762(15) 0.64345(19) 0.0485(5) Uani 1 1 d .
H7A H 0.8908 0.4802 0.6932 0.058 Uiso 1 1 calc R
H7B H 0.8449 0.4456 0.5752 0.058 Uiso 1 1 calc R

loop_
_atom_site_aniso_label
_atom_site_aniso_U_11
_atom_site_aniso_U_22
_atom_site_aniso_U_33
_atom_site_aniso_U_23
_atom_site_aniso_U_13
_atom_site_aniso_U_12
Na 0.0338(4) 0.0339(4) 0.0282(4) 0.0036(3) 0.0044(3) -0.0022(3)
P 0.0209(2) 0.0330(3) 0.0223(2) 0.00092(16) 0.00413(15) 0.00051(17)
O 0.0379(7) 0.0322(7) 0.0467(8) 0.0054(6) 0.0128(6) 0.0003(5)
B 0.0336(11) 0.0580(16) 0.0276(10) -0.0086(10) 0.0015(8) 0.0006(10)
C1 0.0323(9) 0.0326(10) 0.0303(9) -0.0018(8) 0.0047(7) -0.0008(7)
C2 0.0256(9) 0.0559(13) 0.0386(10) 0.0008(9) 0.0062(8) 0.0039(8)
C3 0.0398(11) 0.0405(11) 0.0498(11) 0.0122(9) 0.0175(9) 0.0043(9)
C4 0.0444(12) 0.0490(13) 0.0550(12) 0.0017(10) 0.0182(10) -0.0060(10)
C5 0.0709(18) 0.0793(19) 0.0632(16) 0.0304(14) 0.0141(14) -0.0093(14)
C6 0.100(2) 0.0466(15) 0.0714(18) 0.0113(13) 0.0099(16) 0.0176(14)
C7 0.0444(12) 0.0461(13) 0.0552(13) -0.0030(10) 0.0112(10) 0.0090(10)

loop_
_atom_type_symbol
_atom_type_description
_atom_type_scat_dispersion_real
_atom_type_scat_dispersion_imag
_atom_type_scat_source
C C 0.0033 0.0016 'International Tables Vol C Tables 4.2.6.8 and 6.1.1.4'
H H 0.0000 0.0000 'International Tables Vol C Tables 4.2.6.8 and 6.1.1.4'
B B 0.0013 0.0007 'International Tables Vol C Tables 4.2.6.8 and 6.1.1.4'
Na Na 0.0362 0.0249 'International Tables Vol C Tables 4.2.6.8 and 6.1.1.4'
P P 0.1023 0.0942 'International Tables Vol C Tables 4.2.6.8 and 6.1.1.4'
O O 0.0106 0.0060 'International Tables Vol C Tables 4.2.6.8 and 6.1.1.4'

loop_
_geom_angle_atom_site_label_1
_geom_angle_atom_site_label_2
_geom_angle_atom_site_label_3
_geom_angle
_geom_angle_site_symmetry_1
_geom_angle_site_symmetry_3
O Na H1C 143.8(6) . .
O Na C1 90.69(6) . .
O Na C1 105.42(6) . 2_656
O Na H1C 83.2(6) . 7_666
H1C Na C1 78.9(6) . .
H1C Na C1 110.8(6) . 2_656
H1C Na H1C 78.2(8) . 7_666
C1 Na C1 106.22(6) . 2_656
C1 Na H1C 131.0(6) . 7_666
C1 Na H1C 122.3(5) 2_656 7_666
B P C1 112.80(10) . .
B P C2 107.95(10) . .
B P C3 111.80(11) . .
C1 P C2 115.56(9) . .
C1 P C3 106.95(10) . .
C2 P C3 101.25(9) . .
Na O C4 120.77(12) . .
Na O C7 122.55(12) . .
C4 O C7 109.66(16) . .
P B H1C 109.2(13) . .
P B H1B 107.8(14) . .
P B H1A 104.4(14) . .
H1C B H1B 111.2(19) . .
H1C B H1A 111.7(19) . .
H1B B H1A 112(2) . .
Na C1 Na 72.61(5) . 2_656
Na C1 P 94.72(8) . .
Na C1 P 122.73(10) 2_656 .
Na C1 H1E 146.3(16) . .
Na C1 H1E 76.0(16) 2_656 .
Na C1 H1D 73.8(15) . .
Na C1 H1D 118.4(15) 2_656 .
P C1 H1E 112.6(14) . .
P C1 H1D 110.0(15) . .
H1E C1 H1D 112(2) . .
P C2 H2A 109.5 . .
P C2 H2B 109.5 . .
P C2 H2C 109.5 . .
H2A C2 H2B 109.5 . .
H2A C2 H2C 109.5 . .
H2B C2 H2C 109.5 . .
P C3 H3A 109.5 . .
P C3 H3B 109.5 . .
P C3 H3C 109.5 . .
H3A C3 H3B 109.5 . .
H3A C3 H3C 109.5 . .
H3B C3 H3C 109.5 . .
O C4 H4A 110.4 . .
O C4 H4B 110.4 . .
O C4 C5 106.58(19) . .
H4A C4 H4B 108.6 . .
H4A C4 C5 110.4 . .
H4B C4 C5 110.4 . .
C4 C5 H5A 111.2 . .
C4 C5 H5B 111.2 . .
C4 C5 C6 102.6(2) . .
H5A C5 H5B 109.2 . .
H5A C5 C6 111.2 . .
H5B C5 C6 111.2 . .
C5 C6 H6A 111.0 . .
C5 C6 H6B 111.0 . .
C5 C6 C7 103.9(2) . .
H6A C6 H6B 109.0 . .
H6A C6 C7 111.0 . .
H6B C6 C7 111.0 . .
O C7 C6 105.04(19) . .
O C7 H7A 110.7 . .
O C7 H7B 110.7 . .
C6 C7 H7A 110.7 . .
C6 C7 H7B 110.7 . .
H7A C7 H7B 108.8 . .

loop_
_geom_bond_atom_site_label_1
_geom_bond_atom_site_label_2
_geom_bond_distance
_geom_bond_site_symmetry_2
Na O 2.3261(15) .
Na H1C 2.53(2) .
Na C1 2.742(2) .
Na C1 2.583(2) 2_656
Na H1C 2.65(3) 7_666
P B 1.923(2) .
P C1 1.7368(19) .
P C2 1.8332(19) .
P C3 1.8206(19) .
O C4 1.435(2) .
O C7 1.439(2) .
B H1C 1.11(3) .
B H1B 1.08(3) .
B H1A 1.06(3) .
C1 Na 2.583(2) 2_656
C1 H1E 0.95(3) .
C1 H1D 0.95(3) .
C2 H2A 0.980 .
C2 H2B 0.980 .
C2 H2C 0.980 .
C3 H3A 0.980 .
C3 H3B 0.980 .
C3 H3C 0.980 .
C4 H4A 0.990 .
C4 H4B 0.990 .
C4 C5 1.491(3) .
C5 H5A 0.990 .
C5 H5B 0.990 .
C5 C6 1.491(4) .
C6 H6A 0.990 .
C6 H6B 0.990 .
C6 C7 1.515(4) .
C7 H7A 0.990 .
C7 H7B 0.990 .
